data_7034025
loop_
_publ_author_name
'Huang, Jing'
'Deng, Zhao-Peng'
'Xiao, Ying-Hui'
'Huo, Li-Hua'
'Zhao, Shu-Nan'
'Ge, Fa-Yuan'
'Gao, Shan'

_publ_section_title
;
 Macrocyclic dinuclear, helical, layered and 3-D Ag(i) complexes
 constructed from AgX (X = NO3(-) and ClO4(-)) and flexible bis(pyridyl)
 ligands with a chelating spacer: syntheses, structures and
 photoluminescence properties.
;
_journal_issue 12
_journal_name_full 'Dalton transactions (Cambridge, England : 2003)'
_journal_page_first 5837
_journal_page_last 5847
_journal_paper_doi 10.1039/c5dt00265f
_journal_volume 44
_journal_year 2015
_chemical_formula_moiety 'C15 H20 Ag N4, N O3'
_chemical_formula_sum 'C15 H20 Ag N5 O3'
_chemical_formula_weight 426.23
_chemical_name_systematic
; 
 ? 
;
_space_group_IT_number 14
_symmetry_cell_setting monoclinic
_symmetry_space_group_name_Hall '-P 2yn'
_symmetry_space_group_name_H-M 'P 1 21/n 1'
_atom_sites_solution_hydrogens geom
_atom_sites_solution_primary direct
_atom_sites_solution_secondary difmap
_audit_creation_method SHELXL-97
_audit_update_record
;
2014-12-02 deposited with the CCDC.
2015-02-12 downloaded from the CCDC.
;
_cell_angle_alpha 90.00
_cell_angle_beta 95.884(6)
_cell_angle_gamma 90.00
_cell_formula_units_Z 4
_cell_length_a 10.1494(8)
_cell_length_b 10.3138(7)
_cell_length_c 17.0067(11)
_cell_measurement_reflns_used 1447
_cell_measurement_temperature 293(2)
_cell_measurement_theta_max 27.54
_cell_measurement_theta_min 3.14
_cell_volume 1770.9(2)
_computing_cell_refinement
;
CrysAlis Pro (Agilent, 2013)
;
_computing_data_collection
;
CrysAlis Pro (Agilent, 2013)
;
_computing_data_reduction
;
CrysAlis Pro (Agilent, 2013)
;
_computing_molecular_graphics '(K. Brandenburg, Diamond 3.1, 2009)'
_computing_publication_material '(K. Brandenburg, Diamond 3.1, 2009)'
_computing_structure_refinement 'SHELXL-97 (Sheldrick, 1997)'
_computing_structure_solution 'SHELXS-97 (Sheldrick, 1990)'
_diffrn_ambient_temperature 293(2)
_diffrn_detector_area_resol_mean 16.1954
_diffrn_measured_fraction_theta_full 0.992
_diffrn_measured_fraction_theta_max 0.992
_diffrn_measurement_device_type 'Xcalibur, Eos'
_diffrn_measurement_method '\w scans'
_diffrn_radiation_monochromator graphite
_diffrn_radiation_source 'Enhance (Mo) X-ray Source'
_diffrn_radiation_type MoK\a
_diffrn_radiation_wavelength 0.71073
_diffrn_reflns_av_R_equivalents 0.0210
_diffrn_reflns_av_sigmaI/netI 0.0417
_diffrn_reflns_limit_h_max 7
_diffrn_reflns_limit_h_min -13
_diffrn_reflns_limit_k_max 11
_diffrn_reflns_limit_k_min -13
_diffrn_reflns_limit_l_max 22
_diffrn_reflns_limit_l_min -16
_diffrn_reflns_number 6426
_diffrn_reflns_theta_full 27.56
_diffrn_reflns_theta_max 27.56
_diffrn_reflns_theta_min 3.11
_exptl_absorpt_coefficient_mu 1.161
_exptl_absorpt_correction_T_max 0.8543
_exptl_absorpt_correction_T_min 0.7842
_exptl_absorpt_correction_type multi-scan
_exptl_absorpt_process_details
; 
CrysAlis Pro (Agilent, 2013)
Empirical absorption correction using spherical harmonics,
 implemented in SCALE3 ABSPACK scaling algorithm. 
;
_exptl_crystal_colour colorless
_exptl_crystal_density_diffrn 1.599
_exptl_crystal_density_method 'not measured'
_exptl_crystal_description prism
_exptl_crystal_F_000 864
_exptl_crystal_size_max 0.22
_exptl_crystal_size_mid 0.17
_exptl_crystal_size_min 0.14
_refine_diff_density_max 0.502
_refine_diff_density_min -0.614
_refine_diff_density_rms 0.068
_refine_ls_extinction_method none
_refine_ls_goodness_of_fit_ref 1.069
_refine_ls_hydrogen_treatment mixed
_refine_ls_matrix_type full
_refine_ls_number_parameters 223
_refine_ls_number_reflns 4057
_refine_ls_number_restraints 2
_refine_ls_restrained_S_all 1.068
_refine_ls_R_factor_all 0.0766
_refine_ls_R_factor_gt 0.0482
_refine_ls_shift/su_max 0.001
_refine_ls_shift/su_mean 0.000
_refine_ls_structure_factor_coef Fsqd
_refine_ls_weighting_details 'calc w=1/[\s^2^(Fo^2^)+(0.0332P)^2^+0.8865P] where P=(Fo^2^+2Fc^2^)/3'
_refine_ls_weighting_scheme calc
_refine_ls_wR_factor_gt 0.0884
_refine_ls_wR_factor_ref 0.1013
_reflns_number_gt 2870
_reflns_number_total 4057
_reflns_threshold_expression >2sigma(I)
_cod_data_source_file c5dt00265f2.cif
_cod_data_source_block complex3
_cod_depositor_comments 'Adding full bibliography for 7034023--7034030.cif.'
_cod_original_cell_volume 1770.8(2)
_cod_original_sg_symbol_H-M 'P 21/n'
_cod_database_code 7034025

loop_
_symmetry_equiv_pos_as_xyz
'x, y, z'
'-x+1/2, y+1/2, -z+1/2'
'-x, -y, -z'
'x-1/2, -y-1/2, z-1/2'

loop_
_atom_site_label
_atom_site_type_symbol
_atom_site_fract_x
_atom_site_fract_y
_atom_site_fract_z
_atom_site_U_iso_or_equiv
_atom_site_adp_type
_atom_site_occupancy
_atom_site_symmetry_multiplicity
_atom_site_calc_flag
_atom_site_refinement_flags
Ag1 Ag 0.49724(4) 0.76298(3) 0.399318(17) 0.05938(14) Uani 1 1 d .
O1 O 0.3822(4) -0.1301(4) 0.7251(3) 0.1170(15) Uani 1 1 d .
O2 O 0.5668(4) -0.2221(3) 0.7535(3) 0.1051(14) Uani 1 1 d .
O3 O 0.4070(4) -0.2554(3) 0.8247(2) 0.0954(12) Uani 1 1 d .
N1 N 0.3677(3) 0.6443(3) 0.47463(18) 0.0562(8) Uani 1 1 d .
N2 N 0.3952(3) 0.3571(3) 0.69411(17) 0.0430(7) Uani 1 1 d D
H2N H 0.3164(18) 0.326(4) 0.690(2) 0.065 Uiso 1 1 d D
N3 N 0.5881(3) 0.0887(3) 0.69844(17) 0.0461(7) Uani 1 1 d D
H3N H 0.529(3) 0.029(3) 0.689(2) 0.069 Uiso 1 1 d D
N4 N 0.6507(3) -0.1095(3) 0.48035(19) 0.0602(9) Uani 1 1 d .
N5 N 0.4539(4) -0.2017(3) 0.7690(2) 0.0631(9) Uani 1 1 d .
C1 C 0.4075(4) 0.6099(3) 0.5488(2) 0.0510(9) Uani 1 1 d .
H1A H 0.4871 0.6438 0.5720 0.061 Uiso 1 1 calc R
C2 C 0.3383(4) 0.5275(3) 0.5934(2) 0.0442(8) Uani 1 1 d .
C3 C 0.2216(5) 0.4770(5) 0.5584(2) 0.0720(13) Uani 1 1 d .
H3A H 0.1725 0.4195 0.5857 0.086 Uiso 1 1 calc R
C4 C 0.1787(5) 0.5129(5) 0.4820(3) 0.0889(16) Uani 1 1 d .
H4A H 0.0991 0.4809 0.4576 0.107 Uiso 1 1 calc R
C5 C 0.2537(5) 0.5959(5) 0.4424(2) 0.0712(13) Uani 1 1 d .
H5A H 0.2236 0.6193 0.3908 0.085 Uiso 1 1 calc R
C6 C 0.3903(4) 0.4973(3) 0.6774(2) 0.0520(9) Uani 1 1 d .
H6A H 0.4787 0.5332 0.6881 0.062 Uiso 1 1 calc R
H6B H 0.3342 0.5390 0.7128 0.062 Uiso 1 1 calc R
C7 C 0.4456(4) 0.3355(4) 0.7775(2) 0.0540(10) Uani 1 1 d .
H7A H 0.3854 0.3758 0.8109 0.065 Uiso 1 1 calc R
H7B H 0.5309 0.3779 0.7879 0.065 Uiso 1 1 calc R
C8 C 0.4610(5) 0.1946(4) 0.7997(2) 0.0618(11) Uani 1 1 d .
H8A H 0.3869 0.1472 0.7729 0.074 Uiso 1 1 calc R
H8B H 0.4552 0.1868 0.8560 0.074 Uiso 1 1 calc R
C9 C 0.5878(5) 0.1299(4) 0.7806(2) 0.0669(12) Uani 1 1 d .
H9A H 0.6607 0.1897 0.7932 0.080 Uiso 1 1 calc R
H9B H 0.6037 0.0547 0.8145 0.080 Uiso 1 1 calc R
C10 C 0.7169(4) 0.0303(4) 0.6854(2) 0.0511(9) Uani 1 1 d .
H10A H 0.7279 -0.0500 0.7150 0.061 Uiso 1 1 calc R
H10B H 0.7874 0.0887 0.7054 0.061 Uiso 1 1 calc R
C11 C 0.6454(4) -0.0819(4) 0.5568(2) 0.0537(10) Uani 1 1 d .
H11A H 0.5805 -0.1229 0.5826 0.064 Uiso 1 1 calc R
C12 C 0.7293(4) 0.0029(3) 0.6002(2) 0.0433(8) Uani 1 1 d .
C13 C 0.8238(4) 0.0637(4) 0.5613(2) 0.0661(12) Uani 1 1 d .
H13A H 0.8828 0.1216 0.5881 0.079 Uiso 1 1 calc R
C14 C 0.8308(5) 0.0385(5) 0.4823(3) 0.0845(15) Uani 1 1 d .
H14A H 0.8937 0.0797 0.4549 0.101 Uiso 1 1 calc R
C15 C 0.7437(5) -0.0482(5) 0.4447(2) 0.0711(13) Uani 1 1 d .
H15A H 0.7497 -0.0651 0.3915 0.085 Uiso 1 1 calc R

loop_
_atom_site_aniso_label
_atom_site_aniso_U_11
_atom_site_aniso_U_22
_atom_site_aniso_U_33
_atom_site_aniso_U_23
_atom_site_aniso_U_13
_atom_site_aniso_U_12
Ag1 0.0797(3) 0.0602(2) 0.03957(17) 0.00124(14) 0.01250(15) 0.00590(17)
O1 0.076(3) 0.113(3) 0.160(4) 0.066(3) 0.000(3) 0.007(2)
O2 0.072(2) 0.081(2) 0.169(4) 0.022(2) 0.046(3) 0.0135(19)
O3 0.117(3) 0.092(2) 0.083(2) 0.0151(19) 0.040(2) 0.013(2)
N1 0.061(2) 0.063(2) 0.0452(18) 0.0064(15) 0.0059(16) 0.0013(17)
N2 0.0473(18) 0.0422(16) 0.0400(16) -0.0011(13) 0.0068(14) -0.0013(14)
N3 0.052(2) 0.0500(18) 0.0364(16) -0.0014(13) 0.0067(14) 0.0032(14)
N4 0.062(2) 0.069(2) 0.0500(19) -0.0127(17) 0.0086(17) -0.0018(18)
N5 0.062(2) 0.0450(19) 0.085(3) -0.0045(18) 0.019(2) -0.0022(18)
C1 0.052(2) 0.052(2) 0.048(2) 0.0006(18) 0.0010(18) 0.0002(18)
C2 0.050(2) 0.0442(19) 0.0394(19) -0.0020(15) 0.0065(17) 0.0008(17)
C3 0.070(3) 0.100(3) 0.046(2) 0.011(2) 0.005(2) -0.029(3)
C4 0.073(3) 0.133(5) 0.058(3) 0.012(3) -0.006(2) -0.035(3)
C5 0.075(3) 0.092(3) 0.044(2) 0.010(2) -0.003(2) -0.011(3)
C6 0.069(3) 0.047(2) 0.040(2) -0.0027(16) 0.0026(18) -0.0004(19)
C7 0.065(3) 0.058(2) 0.039(2) -0.0041(17) 0.0085(19) 0.006(2)
C8 0.081(3) 0.069(3) 0.039(2) 0.0074(19) 0.025(2) 0.010(2)
C9 0.091(3) 0.071(3) 0.039(2) 0.0036(19) 0.008(2) 0.024(3)
C10 0.050(2) 0.057(2) 0.046(2) -0.0053(18) 0.0034(18) 0.0035(19)
C11 0.052(2) 0.058(2) 0.053(2) -0.0042(19) 0.0135(19) -0.0041(19)
C12 0.044(2) 0.0421(19) 0.044(2) 0.0016(15) 0.0059(16) 0.0035(16)
C13 0.064(3) 0.075(3) 0.061(3) -0.006(2) 0.010(2) -0.021(2)
C14 0.085(4) 0.112(4) 0.061(3) -0.002(3) 0.030(3) -0.031(3)
C15 0.075(3) 0.095(3) 0.045(2) -0.011(2) 0.020(2) -0.001(3)

loop_
_atom_type_symbol
_atom_type_description
_atom_type_scat_dispersion_real
_atom_type_scat_dispersion_imag
_atom_type_scat_source
C C 0.0033 0.0016 'International Tables Vol C Tables 4.2.6.8 and 6.1.1.4'
H H 0.0000 0.0000 'International Tables Vol C Tables 4.2.6.8 and 6.1.1.4'
N N 0.0061 0.0033 'International Tables Vol C Tables 4.2.6.8 and 6.1.1.4'
O O 0.0106 0.0060 'International Tables Vol C Tables 4.2.6.8 and 6.1.1.4'
Ag Ag -0.8971 1.1015 'International Tables Vol C Tables 4.2.6.8 and 6.1.1.4'

loop_
_geom_angle_atom_site_label_1
_geom_angle_atom_site_label_2
_geom_angle_atom_site_label_3
_geom_angle
_geom_angle_site_symmetry_1
_geom_angle_site_symmetry_3
N1 Ag1 N3 123.55(12) . 3_666
N1 Ag1 N2 115.31(11) . 3_666
N3 Ag1 N2 91.56(10) 3_666 3_666
N1 Ag1 N4 110.69(12) . 1_565
N3 Ag1 N4 102.83(11) 3_666 1_565
N2 Ag1 N4 111.09(11) 3_666 1_565
C5 N1 C1 117.3(3) . .
C5 N1 Ag1 119.8(3) . .
C1 N1 Ag1 122.5(3) . .
C6 N2 C7 109.6(3) . .
C6 N2 Ag1 113.1(2) . 3_666
C7 N2 Ag1 115.4(2) . 3_666
C6 N2 H2N 110(3) . .
C7 N2 H2N 104(3) . .
Ag1 N2 H2N 104(3) 3_666 .
C9 N3 C10 110.5(3) . .
C9 N3 Ag1 116.7(2) . 3_666
C10 N3 Ag1 115.2(2) . 3_666
C9 N3 H3N 109(3) . .
C10 N3 H3N 107(3) . .
Ag1 N3 H3N 97(3) 3_666 .
C15 N4 C11 116.2(4) . .
C15 N4 Ag1 117.0(3) . 1_545
C11 N4 Ag1 126.5(3) . 1_545
O2 N5 O1 118.8(4) . .
O2 N5 O3 122.2(4) . .
O1 N5 O3 118.8(4) . .
N1 C1 C2 124.3(4) . .
N1 C1 H1A 117.9 . .
C2 C1 H1A 117.9 . .
C3 C2 C1 117.4(3) . .
C3 C2 C6 122.5(3) . .
C1 C2 C6 120.1(3) . .
C2 C3 C4 118.9(4) . .
C2 C3 H3A 120.5 . .
C4 C3 H3A 120.5 . .
C5 C4 C3 119.6(4) . .
C5 C4 H4A 120.2 . .
C3 C4 H4A 120.2 . .
N1 C5 C4 122.5(4) . .
N1 C5 H5A 118.7 . .
C4 C5 H5A 118.7 . .
N2 C6 C2 112.8(3) . .
N2 C6 H6A 109.0 . .
C2 C6 H6A 109.0 . .
N2 C6 H6B 109.0 . .
C2 C6 H6B 109.0 . .
H6A C6 H6B 107.8 . .
N2 C7 C8 113.8(3) . .
N2 C7 H7A 108.8 . .
C8 C7 H7A 108.8 . .
N2 C7 H7B 108.8 . .
C8 C7 H7B 108.8 . .
H7A C7 H7B 107.7 . .
C7 C8 C9 116.1(3) . .
C7 C8 H8A 108.3 . .
C9 C8 H8A 108.3 . .
C7 C8 H8B 108.3 . .
C9 C8 H8B 108.3 . .
H8A C8 H8B 107.4 . .
N3 C9 C8 114.7(4) . .
N3 C9 H9A 108.6 . .
C8 C9 H9A 108.6 . .
N3 C9 H9B 108.6 . .
C8 C9 H9B 108.6 . .
H9A C9 H9B 107.6 . .
N3 C10 C12 112.7(3) . .
N3 C10 H10A 109.0 . .
C12 C10 H10A 109.0 . .
N3 C10 H10B 109.0 . .
C12 C10 H10B 109.0 . .
H10A C10 H10B 107.8 . .
N4 C11 C12 124.8(4) . .
N4 C11 H11A 117.6 . .
C12 C11 H11A 117.6 . .
C13 C12 C11 117.1(3) . .
C13 C12 C10 120.9(3) . .
C11 C12 C10 122.0(3) . .
C12 C13 C14 119.5(4) . .
C12 C13 H13A 120.3 . .
C14 C13 H13A 120.3 . .
C15 C14 C13 118.9(4) . .
C15 C14 H14A 120.6 . .
C13 C14 H14A 120.6 . .
N4 C15 C14 123.5(4) . .
N4 C15 H15A 118.2 . .
C14 C15 H15A 118.2 . .

loop_
_geom_bond_atom_site_label_1
_geom_bond_atom_site_label_2
_geom_bond_distance
_geom_bond_site_symmetry_2
Ag1 N1 2.283(3) .
Ag1 N3 2.358(3) 3_666
Ag1 N2 2.367(3) 3_666
Ag1 N4 2.369(3) 1_565
O1 N5 1.234(5) .
O2 N5 1.219(5) .
O3 N5 1.235(5) .
N1 C5 1.326(5) .
N1 C1 1.332(4) .
N2 C6 1.474(4) .
N2 C7 1.474(4) .
N2 Ag1 2.367(3) 3_666
N2 H2N 0.86(5) .
N3 C9 1.461(4) .
N3 C10 1.477(5) .
N3 Ag1 2.358(3) 3_666
N3 H3N 0.86(5) .
N4 C15 1.332(5) .
N4 C11 1.337(4) .
N4 Ag1 2.369(3) 1_545
C1 C2 1.379(5) .
C1 H1A 0.9300 .
C2 C3 1.373(5) .
C2 C6 1.504(5) .
C3 C4 1.377(6) .
C3 H3A 0.9300 .
C4 C5 1.369(6) .
C4 H4A 0.9300 .
C5 H5A 0.9300 .
C6 H6A 0.9700 .
C6 H6B 0.9700 .
C7 C8 1.505(5) .
C7 H7A 0.9700 .
C7 H7B 0.9700 .
C8 C9 1.514(6) .
C8 H8A 0.9700 .
C8 H8B 0.9700 .
C9 H9A 0.9700 .
C9 H9B 0.9700 .
C10 C12 1.494(5) .
C10 H10A 0.9700 .
C10 H10B 0.9700 .
C11 C12 1.381(5) .
C11 H11A 0.9300 .
C12 C13 1.372(5) .
C13 C14 1.378(6) .
C13 H13A 0.9300 .
C14 C15 1.369(6) .
C14 H14A 0.9300 .
C15 H15A 0.9300 .

loop_
_geom_hbond_atom_site_label_D
_geom_hbond_atom_site_label_H
_geom_hbond_atom_site_label_A
_geom_hbond_distance_DH
_geom_hbond_distance_HA
_geom_hbond_distance_DA
_geom_hbond_angle_DHA
_geom_hbond_site_symmetry_A
N2 H2N O3 0.86(5) 2.408(12) 3.264(5) 178(4) 2_556
N2 H2N O1 0.86(5) 2.63(3) 3.260(5) 131(3) 2_556
N3 H3N O1 0.86(5) 2.35(2) 3.140(5) 154(4) .

loop_
_geom_torsion_atom_site_label_1
_geom_torsion_atom_site_label_2
_geom_torsion_atom_site_label_3
_geom_torsion_atom_site_label_4
_geom_torsion
_geom_torsion_site_symmetry_1
N3 Ag1 N1 C5 38.7(4) 3_666
N2 Ag1 N1 C5 -71.8(4) 3_666
N4 Ag1 N1 C5 161.0(3) 1_565
N3 Ag1 N1 C1 -148.1(3) 3_666
N2 Ag1 N1 C1 101.4(3) 3_666
N4 Ag1 N1 C1 -25.7(3) 1_565
C5 N1 C1 C2 0.3(6) .
Ag1 N1 C1 C2 -173.1(3) .
N1 C1 C2 C3 0.7(6) .
N1 C1 C2 C6 -178.6(3) .
C1 C2 C3 C4 -1.4(7) .
C6 C2 C3 C4 177.8(4) .
C2 C3 C4 C5 1.1(8) .
C1 N1 C5 C4 -0.7(7) .
Ag1 N1 C5 C4 173.0(4) .
C3 C4 C5 N1 -0.1(8) .
C7 N2 C6 C2 -179.4(3) .
Ag1 N2 C6 C2 50.4(4) 3_666
C3 C2 C6 N2 51.3(5) .
C1 C2 C6 N2 -129.5(4) .
C6 N2 C7 C8 -177.1(3) .
Ag1 N2 C7 C8 -48.1(4) 3_666
N2 C7 C8 C9 83.1(5) .
C10 N3 C9 C8 178.4(3) .
Ag1 N3 C9 C8 44.2(5) 3_666
C7 C8 C9 N3 -80.6(5) .
C9 N3 C10 C12 -172.2(3) .
Ag1 N3 C10 C12 -37.3(4) 3_666
C15 N4 C11 C12 -0.8(6) .
Ag1 N4 C11 C12 -173.4(3) 1_545
N4 C11 C12 C13 0.6(6) .
N4 C11 C12 C10 179.4(4) .
N3 C10 C12 C13 117.2(4) .
N3 C10 C12 C11 -61.5(5) .
C11 C12 C13 C14 0.2(6) .
C10 C12 C13 C14 -178.6(4) .
C12 C13 C14 C15 -0.7(7) .
C11 N4 C15 C14 0.2(7) .
Ag1 N4 C15 C14 173.5(4) 1_545
C13 C14 C15 N4 0.6(8) .
